data_7011478
loop_
_publ_author_name
'Eaborn, Colin'
'Hill, Michael S.'
'Hitchcock, Peter B.'
'Smith, J. David'

_publ_section_title
;
 Synthesis and structures of compounds of Groups 11 and 12 containing
 the ligand C(SiMe3)2(SiMe2C5H4N-2)
;
_journal_issue 12
_journal_name_full 'Journal of the Chemical Society, Dalton Transactions'
_journal_page_first 2467
_journal_paper_doi 10.1039/b200473a
_journal_year 2002
_chemical_compound_source 'synthesis as described'
_chemical_formula_moiety 'C28 H56 Br2 N2 Si6 Zn2'
_chemical_formula_structural 'C28 H56 BR2 N2 SI6 ZN2'
_chemical_formula_sum 'C28 H56 Br2 N2 Si6 Zn2'
_chemical_formula_weight 879.85
_chemical_name_common '[{ZnBr(C(SiMe3)2(SiMe2C5H4N))}2]'
_space_group_IT_number 2
_symmetry_cell_setting triclinic
_symmetry_Int_Tables_number 2
_symmetry_space_group_name_Hall '-P 1'
_symmetry_space_group_name_H-M 'P -1'
_atom_sites_solution_hydrogens geom
_atom_sites_solution_primary direct
_atom_sites_solution_secondary difmap
_audit_conform_dict_location ftp://ftp.iucr.org/cifdics/cif_core.dic
_audit_conform_dict_name cif_core.dic
_audit_conform_dict_version 2.1
_audit_creation_date 2000-06-09T08:40:30-00:00
_audit_creation_method 'WinGX routine CIF_UPDATE'
_cell_angle_alpha 79.992(6)
_cell_angle_beta 77.626(5)
_cell_angle_gamma 87.953(6)
_cell_formula_units_Z 1
_cell_length_a 9.2402(9)
_cell_length_b 9.5269(8)
_cell_length_c 12.2376(11)
_cell_measurement_reflns_used 10931
_cell_measurement_temperature 173(2)
_cell_measurement_theta_max 27.878
_cell_measurement_theta_min 3.705
_cell_measurement_wavelength 0.71073
_cell_volume 1036.24(16)
_computing_cell_refinement 'HKL Scalepack (Otwinowski & Minor 1997)'
_computing_data_reduction 'HKL Denzo and Scalepack (Otwinowski & Minor 1997)'
_computing_molecular_graphics 'Ortep-3 for Windows (Farrugia, 1997)'
_computing_publication_material 'WinGX publication routines (Farrugia, 1999)'
_computing_structure_refinement 'SHELXL-97 (Sheldrick, 1997)'
_computing_structure_solution 'SHELXS-97 (Sheldrick, 1997)'
_diffrn_ambient_temperature 173(2)
_diffrn_measured_fraction_theta_full 0.942
_diffrn_measured_fraction_theta_max 0.942
_diffrn_measurement_device KappaCCD
_diffrn_measurement_method CCD
_diffrn_radiation_monochromator graphite
_diffrn_radiation_probe x-ray
_diffrn_radiation_type MoK\a
_diffrn_radiation_wavelength 0.71073
_diffrn_reflns_av_R_equivalents 0.0446
_diffrn_reflns_av_unetI/netI 0.0602
_diffrn_reflns_limit_h_max 12
_diffrn_reflns_limit_h_min -11
_diffrn_reflns_limit_k_max 12
_diffrn_reflns_limit_k_min -12
_diffrn_reflns_limit_l_max 16
_diffrn_reflns_limit_l_min -12
_diffrn_reflns_number 7343
_diffrn_reflns_theta_full 27.89
_diffrn_reflns_theta_max 27.89
_diffrn_reflns_theta_min 3.71
_exptl_absorpt_coefficient_mu 3.279
_exptl_absorpt_correction_T_max 0.443
_exptl_absorpt_correction_T_min 0.365
_exptl_absorpt_correction_type multi-scan
_exptl_absorpt_process_details
;
[c.f. r.h. blessing, acta cryst. (1995), a51, 33-38]
;
_exptl_crystal_colour colourless
_exptl_crystal_density_diffrn 1.41
_exptl_crystal_density_method 'not measured'
_exptl_crystal_description prism
_exptl_crystal_F_000 452
_exptl_crystal_size_max 0.4
_exptl_crystal_size_mid 0.25
_exptl_crystal_size_min 0.2
_refine_diff_density_max 0.853
_refine_diff_density_min -1.021
_refine_diff_density_rms 0.114
_refine_ls_extinction_method none
_refine_ls_goodness_of_fit_ref 1.092
_refine_ls_hydrogen_treatment mixed
_refine_ls_matrix_type full
_refine_ls_number_parameters 181
_refine_ls_number_reflns 4655
_refine_ls_number_restraints 0
_refine_ls_restrained_S_all 1.092
_refine_ls_R_factor_all 0.0664
_refine_ls_R_factor_gt 0.0529
_refine_ls_shift/su_max 0
_refine_ls_shift/su_mean 0
_refine_ls_structure_factor_coef Fsqd
_refine_ls_weighting_details 'calc w=1/[\s^2^(Fo^2^)+(0.0612P)^2^+1.4208P] where P=(Fo^2^+2Fc^2^)/3'
_refine_ls_weighting_scheme calc
_refine_ls_wR_factor_gt 0.136
_refine_ls_wR_factor_ref 0.1447
_reflns_number_gt 3806
_reflns_number_total 4655
_reflns_threshold_expression >2sigma(I)
_cod_data_source_file b200473a.txt
_cod_data_source_block ce-jds-4
_cod_original_sg_symbol_H-M P-1
_cod_database_code 7011478

loop_
_symmetry_equiv_pos_as_xyz
'x, y, z'
'-x, -y, -z'

loop_
_atom_site_label
_atom_site_type_symbol
_atom_site_fract_x
_atom_site_fract_y
_atom_site_fract_z
_atom_site_U_iso_or_equiv
_atom_site_adp_type
_atom_site_occupancy
_atom_site_symmetry_multiplicity
_atom_site_calc_flag
_atom_site_refinement_flags
_atom_site_disorder_assembly
_atom_site_disorder_group
Zn Zn 0.11259(5) 0.13028(5) -0.09395(4) 0.03578(15) Uani 1 1 d . . .
Br Br 0.13956(5) -0.13406(5) -0.02262(4) 0.04954(17) Uani 1 1 d . . .
Si1 Si 0.39429(12) 0.24964(15) -0.23384(11) 0.0457(3) Uani 1 1 d . . .
Si2 Si 0.1786(2) 0.12867(17) -0.36375(12) 0.0591(4) Uani 1 1 d . . .
Si3 Si 0.10813(13) 0.41131(13) -0.26469(11) 0.0397(3) Uani 1 1 d . . .
N N 0.2517(4) 0.2081(4) -0.0057(3) 0.0398(8) Uani 1 1 d . . .
C1 C 0.2026(4) 0.2328(4) -0.2533(3) 0.0348(8) Uani 1 1 d . . .
C2 C 0.5021(6) 0.4122(8) -0.3175(6) 0.085(2) Uani 1 1 d . . .
H2A H 0.6014 0.4094 -0.3008 0.128 Uiso 1 1 calc R . .
H2B H 0.4505 0.4983 -0.2963 0.128 Uiso 1 1 calc R . .
H2C H 0.5105 0.4131 -0.3988 0.128 Uiso 1 1 calc R . .
C3 C 0.5183(8) 0.0929(9) -0.2534(7) 0.096(3) Uani 1 1 d . . .
H3A H 0.6161 0.1135 -0.241 0.145 Uiso 1 1 calc R . .
H3B H 0.5282 0.0736 -0.3308 0.145 Uiso 1 1 calc R . .
H3C H 0.4757 0.0093 -0.1988 0.145 Uiso 1 1 calc R . .
C4 C 0.3792(5) 0.2585(5) -0.0777(4) 0.0437(10) Uani 1 1 d . . .
C5 C 0.4901(6) 0.3084(6) -0.0312(6) 0.0631(15) Uani 1 1 d . . .
H5 H 0.5806 0.3437 -0.0797 0.076 Uiso 1 1 calc R . .
C6 C 0.4695(8) 0.3067(7) 0.0823(6) 0.0737(18) Uani 1 1 d . . .
H6 H 0.5454 0.34 0.1129 0.088 Uiso 1 1 calc R . .
C7 C 0.3389(8) 0.2569(7) 0.1526(5) 0.0682(17) Uani 1 1 d . . .
H7 H 0.3222 0.2568 0.2319 0.082 Uiso 1 1 calc R . .
C8 C 0.2317(6) 0.2068(6) 0.1054(4) 0.0536(12) Uani 1 1 d . . .
H8 H 0.1414 0.1706 0.1537 0.064 Uiso 1 1 calc R . .
C9 C -0.0248(11) 0.1215(12) -0.3730(9) 0.131(4) Uani 1 1 d . . .
H9A H -0.0845 0.0833 -0.298 0.196 Uiso 1 1 calc R . .
H9B H -0.0352 0.0598 -0.4271 0.196 Uiso 1 1 calc R . .
H9C H -0.0589 0.2178 -0.3986 0.196 Uiso 1 1 calc R . .
C10 C 0.2830(13) 0.2029(9) -0.5084(6) 0.128(4) Uani 1 1 d . . .
H10A H 0.2588 0.304 -0.5268 0.193 Uiso 1 1 calc R . .
H10B H 0.2557 0.1512 -0.5636 0.193 Uiso 1 1 calc R . .
H10C H 0.3896 0.1926 -0.5111 0.193 Uiso 1 1 calc R . .
C11 C 0.2366(12) -0.0611(7) -0.3414(7) 0.108(3) Uani 1 1 d . . .
H11A H 0.1854 -0.1086 -0.2661 0.162 Uiso 1 1 calc R . .
H11B H 0.3439 -0.0663 -0.3465 0.162 Uiso 1 1 calc R . .
H11C H 0.211 -0.1084 -0.3997 0.162 Uiso 1 1 calc R . .
C12 C -0.0994(6) 0.4035(7) -0.2408(7) 0.088(2) Uani 1 1 d . . .
H12A H -0.1389 0.3437 -0.1674 0.132 Uiso 1 1 calc R . .
H12B H -0.1273 0.3626 -0.3016 0.132 Uiso 1 1 calc R . .
H12C H -0.14 0.4999 -0.241 0.132 Uiso 1 1 calc R . .
C13 C 0.1663(7) 0.5286(6) -0.4060(5) 0.0673(16) Uani 1 1 d . . .
H13A H 0.2743 0.5391 -0.4244 0.101 Uiso 1 1 calc R . .
H13B H 0.1201 0.6225 -0.4031 0.101 Uiso 1 1 calc R . .
H13C H 0.1348 0.4857 -0.4643 0.101 Uiso 1 1 calc R . .
C14 C 0.1415(8) 0.5143(6) -0.1553(5) 0.0701(16) Uani 1 1 d . . .
H14A H 0.2483 0.5227 -0.1609 0.105 Uiso 1 1 calc R . .
H14B H 0.0953 0.4644 -0.0795 0.105 Uiso 1 1 calc R . .
H14C H 0.0982 0.6096 -0.1682 0.105 Uiso 1 1 calc R . .

loop_
_atom_site_aniso_label
_atom_site_aniso_U_11
_atom_site_aniso_U_22
_atom_site_aniso_U_33
_atom_site_aniso_U_23
_atom_site_aniso_U_13
_atom_site_aniso_U_12
Zn 0.0292(2) 0.0375(3) 0.0363(3) 0.00245(19) -0.00314(18) -0.00810(18)
Br 0.0341(2) 0.0379(2) 0.0628(3) 0.0061(2) 0.00790(19) 0.00265(17)
Si1 0.0249(5) 0.0546(8) 0.0480(7) 0.0070(6) 0.0011(5) -0.0003(5)
Si2 0.0858(11) 0.0520(8) 0.0389(7) -0.0080(6) -0.0103(7) -0.0080(7)
Si3 0.0330(6) 0.0385(6) 0.0435(7) 0.0049(5) -0.0085(5) -0.0008(4)
N 0.0383(18) 0.0402(19) 0.0405(19) 0.0004(15) -0.0124(15) -0.0059(15)
C1 0.0287(18) 0.039(2) 0.035(2) -0.0008(17) -0.0058(15) -0.0059(15)
C2 0.039(3) 0.110(5) 0.083(4) 0.039(4) -0.001(3) -0.030(3)
C3 0.066(4) 0.111(6) 0.103(6) -0.016(5) -0.006(4) 0.045(4)
C4 0.031(2) 0.040(2) 0.058(3) 0.004(2) -0.0150(19) -0.0007(16)
C5 0.046(3) 0.066(3) 0.083(4) 0.000(3) -0.033(3) -0.009(2)
C6 0.074(4) 0.076(4) 0.087(5) -0.012(3) -0.052(4) -0.009(3)
C7 0.095(5) 0.065(4) 0.055(3) -0.012(3) -0.040(3) 0.017(3)
C8 0.062(3) 0.055(3) 0.044(3) -0.003(2) -0.016(2) 0.002(2)
C9 0.129(8) 0.165(10) 0.136(8) -0.081(8) -0.062(7) -0.026(7)
C10 0.232(12) 0.089(6) 0.041(4) -0.014(4) 0.027(5) -0.020(7)
C11 0.199(10) 0.052(4) 0.082(5) -0.025(4) -0.039(6) 0.012(5)
C12 0.040(3) 0.078(4) 0.127(6) 0.035(4) -0.018(3) 0.007(3)
C13 0.078(4) 0.057(3) 0.057(3) 0.017(3) -0.016(3) -0.002(3)
C14 0.097(5) 0.054(3) 0.063(4) -0.015(3) -0.024(3) 0.020(3)

loop_
_atom_type_symbol
_atom_type_description
_atom_type_scat_dispersion_real
_atom_type_scat_dispersion_imag
_atom_type_scat_source
C C 0.0033 0.0016 'International Tables Vol C Tables 4.2.6.8 and 6.1.1.4'
H H 0 0 'International Tables Vol C Tables 4.2.6.8 and 6.1.1.4'
Br Br -0.2901 2.4595 'International Tables Vol C Tables 4.2.6.8 and 6.1.1.4'
N N 0.0061 0.0033 'International Tables Vol C Tables 4.2.6.8 and 6.1.1.4'
Si Si 0.0817 0.0704 'International Tables Vol C Tables 4.2.6.8 and 6.1.1.4'
Zn Zn 0.2839 1.4301 'International Tables Vol C Tables 4.2.6.8 and 6.1.1.4'

loop_
_geom_angle_atom_site_label_1
_geom_angle_atom_site_label_2
_geom_angle_atom_site_label_3
_geom_angle
_geom_angle_site_symmetry_1
_geom_angle_site_symmetry_3
_geom_angle_publ_flag
C1 Zn N 98.97(15) . . ?
C1 Zn Br 131.30(11) . 2 ?
N Zn Br 106.42(11) . 2 ?
C1 Zn Br 124.99(12) . . ?
N Zn Br 98.45(10) . . ?
Br Zn Br 91.79(2) 2 . ?
C1 Zn Si1 38.68(11) . . ?
N Zn Si1 64.92(11) . . ?
Br Zn Si1 156.70(4) 2 . ?
Br Zn Si1 110.53(3) . . ?
Zn Br Zn 88.21(2) 2 . ?
C1 Si1 C3 116.5(3) . . ?
C1 Si1 C2 116.7(2) . . ?
C3 Si1 C2 106.8(4) . . ?
C1 Si1 C4 106.50(19) . . ?
C3 Si1 C4 102.3(3) . . ?
C2 Si1 C4 106.7(3) . . ?
C1 Si1 Zn 43.40(12) . . ?
C3 Si1 Zn 105.3(3) . . ?
C2 Si1 Zn 147.9(2) . . ?
C4 Si1 Zn 68.29(13) . . ?
C10 Si2 C11 104.3(4) . . ?
C10 Si2 C1 113.6(3) . . ?
C11 Si2 C1 115.8(3) . . ?
C10 Si2 C9 106.6(5) . . ?
C11 Si2 C9 104.4(5) . . ?
C1 Si2 C9 111.2(3) . . ?
C13 Si3 C14 106.9(3) . . ?
C13 Si3 C12 104.4(3) . . ?
C14 Si3 C12 103.8(4) . . ?
C13 Si3 C1 114.1(3) . . ?
C14 Si3 C1 111.9(2) . . ?
C12 Si3 C1 114.8(2) . . ?
C8 N C4 121.1(4) . . ?
C8 N Zn 128.5(3) . . ?
C4 N Zn 110.3(3) . . ?
Si1 C1 Si2 116.5(2) . . ?
Si1 C1 Si3 110.7(2) . . ?
Si2 C1 Si3 113.6(2) . . ?
Si1 C1 Zn 97.92(18) . . ?
Si2 C1 Zn 111.7(2) . . ?
Si3 C1 Zn 104.6(2) . . ?
N C4 C5 117.9(5) . . ?
N C4 Si1 116.5(3) . . ?
C5 C4 Si1 125.5(4) . . ?
C6 C5 C4 120.8(6) . . ?
C5 C6 C7 119.8(5) . . ?
C6 C7 C8 118.6(6) . . ?
N C8 C7 121.7(5) . . ?

loop_
_geom_bond_atom_site_label_1
_geom_bond_atom_site_label_2
_geom_bond_distance
_geom_bond_site_symmetry_2
_geom_bond_publ_flag
Zn C1 2.037(4) . ?
Zn N 2.077(4) . ?
Zn Br 2.4601(6) 2 ?
Zn Br 2.5398(7) . ?
Zn Si1 2.9367(12) . ?
Br Zn 2.4601(6) 2 ?
Si1 C1 1.853(4) . ?
Si1 C3 1.867(7) . ?
Si1 C2 1.887(6) . ?
Si1 C4 1.902(5) . ?
Si2 C10 1.856(7) . ?
Si2 C11 1.858(7) . ?
Si2 C1 1.862(5) . ?
Si2 C9 1.911(9) . ?
Si3 C13 1.871(5) . ?
Si3 C14 1.872(6) . ?
Si3 C12 1.879(6) . ?
Si3 C1 1.881(4) . ?
N C8 1.330(6) . ?
N C4 1.358(6) . ?
C4 C5 1.407(7) . ?
C5 C6 1.358(9) . ?
C6 C7 1.369(10) . ?
C7 C8 1.384(8) . ?
